data_7119008
loop_
_publ_author_name
'Sandeep K. Gupta'
'Thayalan Rajeshkumar'
'Gopalan Rajaraman'
'Ramaswamy Murugavel'

_publ_section_title
;
 An unprecedented zero field neodymium(III) single-ion magnet based on a
 phosphonic diamide
;
_journal_name_full Chem.Commun.
_journal_page_first 7168
_journal_volume 52
_journal_year 2016
_chemical_formula_moiety 'C20 H60 N4 Nd O7 P2, 2(C10 H25 N2 O P), 3(I), H2 O'
_chemical_formula_sum 'C40 H112 I3 N8 Nd O10 P4'
_chemical_formula_weight 1514.19
_space_group_crystal_system triclinic
_space_group_IT_number 2
_space_group_name_Hall '-P 1'
_space_group_name_H-M_alt 'P -1'
_symmetry_space_group_name_Hall '-P 1'
_symmetry_space_group_name_H-M 'P -1'
_atom_sites_solution_hydrogens mixed
_audit_creation_method SHELXL-2014/7
_audit_update_record
;
2016-02-02 deposited with the CCDC.
2016-05-05 downloaded from the CCDC.
;
_cell_angle_alpha 92.826(9)
_cell_angle_beta 108.606(7)
_cell_angle_gamma 114.956(8)
_cell_formula_units_Z 2
_cell_length_a 13.7969(11)
_cell_length_b 14.7646(10)
_cell_length_c 20.728(2)
_cell_measurement_reflns_used 8295
_cell_measurement_temperature 120(2)
_cell_measurement_theta_max 31.3
_cell_measurement_theta_min 2.1
_cell_volume 3544.0(6)
_computing_cell_refinement
;
CrystalClear-SM Expert 2.0 r3 (Rigaku, 2009)
;
_computing_data_collection
;
CrystalClear-SM Expert 2.0 r3 (Rigaku, 2009)
;
_computing_data_reduction
;
CrystalClear-SM Expert 2.0 r3 (Rigaku, 2009)
;
_computing_molecular_graphics 'CrystalStructure 4.0 (Rigaku, 2010)'
_computing_publication_material 'CrystalStructure 4.0'
_computing_structure_refinement 'SHELXL-2014/7 (Sheldrick, 2014)'
_computing_structure_solution 'SHELXS-97 (Sheldrick, 1990)'
_diffrn_ambient_temperature 120(2)
_diffrn_detector_area_resol_mean 28.5714
_diffrn_measured_fraction_theta_full 0.985
_diffrn_measured_fraction_theta_max 0.985
_diffrn_measurement_device_type
;
Rigaku Saturn724+ (2x2 bin mode)
;
_diffrn_measurement_method 'profile data from \w-scans'
_diffrn_radiation_type MoK\a
_diffrn_radiation_wavelength 0.71075
_diffrn_reflns_av_R_equivalents 0.0288
_diffrn_reflns_av_unetI/netI 0.0319
_diffrn_reflns_Laue_measured_fraction_full 0.985
_diffrn_reflns_Laue_measured_fraction_max 0.985
_diffrn_reflns_limit_h_max 16
_diffrn_reflns_limit_h_min -16
_diffrn_reflns_limit_k_max 17
_diffrn_reflns_limit_k_min -16
_diffrn_reflns_limit_l_max 16
_diffrn_reflns_limit_l_min -24
_diffrn_reflns_number 27056
_diffrn_reflns_point_group_measured_fraction_full 0.985
_diffrn_reflns_point_group_measured_fraction_max 0.985
_diffrn_reflns_theta_full 25.242
_diffrn_reflns_theta_max 25.249
_diffrn_reflns_theta_min 2.369
_exptl_absorpt_coefficient_mu 2.175
_exptl_absorpt_correction_T_max 1.000
_exptl_absorpt_correction_T_min 0.818
_exptl_absorpt_correction_type multi-scan
_exptl_absorpt_process_details 'REQAB (Rigaku, 1998)'
_exptl_crystal_colour 'pale yellow'
_exptl_crystal_density_diffrn 1.419
_exptl_crystal_description block
_exptl_crystal_F_000 1534
_exptl_crystal_size_max 0.180
_exptl_crystal_size_mid 0.140
_exptl_crystal_size_min 0.090
_refine_diff_density_max 2.120
_refine_diff_density_min -2.176
_refine_diff_density_rms 0.089
_refine_ls_extinction_coef .
_refine_ls_extinction_method none
_refine_ls_goodness_of_fit_ref 1.056
_refine_ls_hydrogen_treatment mixed
_refine_ls_matrix_type full
_refine_ls_number_parameters 684
_refine_ls_number_reflns 12647
_refine_ls_number_restraints 5
_refine_ls_restrained_S_all 1.056
_refine_ls_R_factor_all 0.0311
_refine_ls_R_factor_gt 0.0304
_refine_ls_shift/su_max 0.002
_refine_ls_shift/su_mean 0.000
_refine_ls_structure_factor_coef Fsqd
_refine_ls_weighting_details 'w=1/[\s^2^(Fo^2^)+(0.0320P)^2^+6.5108P] where P=(Fo^2^+2Fc^2^)/3'
_refine_ls_weighting_scheme calc
_refine_ls_wR_factor_gt 0.0751
_refine_ls_wR_factor_ref 0.0756
_reflns_Friedel_coverage 0.000
_reflns_Friedel_fraction_full .
_reflns_Friedel_fraction_max .
_reflns_number_gt 12390
_reflns_number_total 12647
_reflns_threshold_expression 'I > 2\s(I)'
_cod_data_source_file c6cc03066a2.cif
_cod_data_source_block shelx
_cod_depositor_comments
;
The following automatic conversions were performed:
'__computing_data_collection' tag replaced with
'_computing_data_collection' tag.

'__computing_molecular_graphics'
tag replaced with '_computing_molecular_graphics' tag.

Automatic conversion script
Id: cif_correct_tags 4372 2015-11-25 23:04:01Z antanas 
;
_cod_original_cell_volume 3544.1(6)
_cod_database_code 7119008
_shelx_shelxl_version_number 2014/7
_shelx_space_group_comment
;
The symmetry employed for this shelxl refinement is uniquely defined
by the following loop, which should always be used as a source of
symmetry information in preference to the above space-group names.
They are only intended as comments.
;
_shelx_estimated_absorpt_t_min 0.696
_shelx_estimated_absorpt_t_max 0.828

loop_
_space_group_symop_operation_xyz
'x, y, z'
'-x, -y, -z'

loop_
_atom_site_label
_atom_site_type_symbol
_atom_site_fract_x
_atom_site_fract_y
_atom_site_fract_z
_atom_site_U_iso_or_equiv
_atom_site_adp_type
_atom_site_occupancy
_atom_site_site_symmetry_order
_atom_site_calc_flag
_atom_site_refinement_flags_posn
_atom_site_refinement_flags_adp
_atom_site_refinement_flags_occupancy
_atom_site_disorder_assembly
_atom_site_disorder_group
C1 C 0.3318(3) 0.7414(2) 0.52161(16) 0.0246(6) Uani 1 1 d . . . . .
C2 C 0.3207(3) 0.7831(3) 0.45492(16) 0.0282(7) Uani 1 1 d . . . . .
H2A H 0.2390 0.7541 0.4248 0.042 Uiso 1 1 calc R U . . .
H2B H 0.3617 0.7641 0.4304 0.042 Uiso 1 1 calc R U . . .
H2C H 0.3543 0.8578 0.4669 0.042 Uiso 1 1 calc R U . . .
C3 C 0.2768(4) 0.6246(3) 0.5032(2) 0.0395(9) Uani 1 1 d . . . . .
H3A H 0.2800 0.5980 0.5458 0.059 Uiso 1 1 calc R U . . .
H3B H 0.3191 0.6040 0.4806 0.059 Uiso 1 1 calc R U . . .
H3C H 0.1963 0.5970 0.4714 0.059 Uiso 1 1 calc R U . . .
C4 C 0.4598(3) 0.7861(3) 0.56870(18) 0.0372(8) Uani 1 1 d . . . . .
H4A H 0.4940 0.8608 0.5808 0.056 Uiso 1 1 calc R U . . .
H4B H 0.5004 0.7667 0.5440 0.056 Uiso 1 1 calc R U . . .
H4C H 0.4668 0.7592 0.6113 0.056 Uiso 1 1 calc R U . . .
C5 C 0.0394(3) 0.7339(3) 0.54460(18) 0.0326(8) Uani 1 1 d . . . . .
H5 H 0.0779 0.7788 0.5922 0.039 Uiso 1 1 calc R U . . .
C6 C -0.0337(4) 0.6262(3) 0.5496(2) 0.0504(11) Uani 1 1 d . . . . .
H6A H -0.0752 0.5817 0.5029 0.076 Uiso 1 1 calc R U . . .
H6B H -0.0893 0.6261 0.5695 0.076 Uiso 1 1 calc R U . . .
H6C H 0.0160 0.6010 0.5795 0.076 Uiso 1 1 calc R U . . .
C7 C -0.0331(3) 0.7753(3) 0.4967(2) 0.0430(9) Uani 1 1 d . . . . .
H7A H 0.0170 0.8447 0.4942 0.065 Uiso 1 1 calc R U . . .
H7B H -0.0898 0.7769 0.5150 0.065 Uiso 1 1 calc R U . . .
H7C H -0.0732 0.7311 0.4500 0.065 Uiso 1 1 calc R U . . .
C8 C 0.2888(3) 0.9729(2) 0.55565(17) 0.0276(7) Uani 1 1 d . . . . .
H8 H 0.2285 0.9327 0.5088 0.033 Uiso 1 1 calc R U . . .
C9 C 0.3945(4) 1.0522(3) 0.5456(2) 0.0438(9) Uani 1 1 d . . . . .
H9A H 0.4537 1.0935 0.5911 0.066 Uiso 1 1 calc R U . . .
H9B H 0.3729 1.0965 0.5170 0.066 Uiso 1 1 calc R U . . .
H9C H 0.4249 1.0174 0.5222 0.066 Uiso 1 1 calc R U . . .
C10 C 0.2403(4) 1.0250(3) 0.5923(2) 0.0431(9) Uani 1 1 d . . . . .
H10A H 0.1730 0.9730 0.5989 0.065 Uiso 1 1 calc R U . . .
H10B H 0.2174 1.0689 0.5639 0.065 Uiso 1 1 calc R U . . .
H10C H 0.2994 1.0666 0.6378 0.065 Uiso 1 1 calc R U . . .
C11 C 0.5100(3) 0.6937(2) 0.98024(16) 0.0264(7) Uani 1 1 d . . . . .
C12 C 0.5320(3) 0.6346(3) 0.92792(19) 0.0373(8) Uani 1 1 d . . . . .
H12A H 0.4662 0.5662 0.9080 0.056 Uiso 1 1 calc R U . . .
H12B H 0.6021 0.6285 0.9519 0.056 Uiso 1 1 calc R U . . .
H12C H 0.5419 0.6715 0.8906 0.056 Uiso 1 1 calc R U . . .
C13 C 0.4912(3) 0.6346(3) 1.03745(18) 0.0350(8) Uani 1 1 d . . . . .
H13A H 0.4802 0.6735 1.0718 0.053 Uiso 1 1 calc R U . . .
H13B H 0.5587 0.6243 1.0605 0.053 Uiso 1 1 calc R U . . .
H13C H 0.4226 0.5680 1.0167 0.053 Uiso 1 1 calc R U . . .
C14 C 0.6132(3) 0.8003(3) 1.01148(19) 0.0361(8) Uani 1 1 d . . . . .
H14A H 0.6227 0.8375 0.9742 0.054 Uiso 1 1 calc R U . . .
H14B H 0.6831 0.7939 1.0351 0.054 Uiso 1 1 calc R U . . .
H14C H 0.5997 0.8379 1.0452 0.054 Uiso 1 1 calc R U . . .
C15 C 0.2703(3) 0.8018(3) 0.96606(19) 0.0326(8) Uani 1 1 d . . . . .
H15 H 0.2167 0.7651 0.9171 0.039 Uiso 1 1 calc R U . . .
C16 C 0.3260(4) 0.9152(3) 0.9675(2) 0.0480(10) Uani 1 1 d . . . . .
H16A H 0.3799 0.9528 1.0150 0.072 Uiso 1 1 calc R U . . .
H16B H 0.2664 0.9376 0.9525 0.072 Uiso 1 1 calc R U . . .
H16C H 0.3680 0.9287 0.9359 0.072 Uiso 1 1 calc R U . . .
C17 C 0.1998(4) 0.7753(3) 1.0122(2) 0.0461(10) Uani 1 1 d . . . . .
H17A H 0.1654 0.7014 1.0100 0.069 Uiso 1 1 calc R U . . .
H17B H 0.1385 0.7956 0.9959 0.069 Uiso 1 1 calc R U . . .
H17C H 0.2501 0.8118 1.0605 0.069 Uiso 1 1 calc R U . . .
C18 C 0.1871(3) 0.5307(3) 0.92675(17) 0.0289(7) Uani 1 1 d . . . . .
H18 H 0.2162 0.5647 0.9767 0.035 Uiso 1 1 calc R U . . .
C19 C 0.1797(3) 0.4246(3) 0.9240(2) 0.0387(8) Uani 1 1 d . . . . .
H19A H 0.1471 0.3885 0.8753 0.058 Uiso 1 1 calc R U . . .
H19B H 0.1301 0.3861 0.9482 0.058 Uiso 1 1 calc R U . . .
H19C H 0.2570 0.4310 0.9468 0.058 Uiso 1 1 calc R U . . .
C20 C 0.0681(3) 0.5223(3) 0.8901(2) 0.0419(9) Uani 1 1 d . . . . .
H20A H 0.0736 0.5909 0.8933 0.063 Uiso 1 1 calc R U . . .
H20B H 0.0162 0.4819 0.9124 0.063 Uiso 1 1 calc R U . . .
H20C H 0.0379 0.4888 0.8410 0.063 Uiso 1 1 calc R U . . .
C21 C 0.4818(3) 0.4333(3) 0.62607(18) 0.0312(7) Uani 1 1 d . . . . .
C22 C 0.5646(4) 0.5345(3) 0.6151(2) 0.0462(10) Uani 1 1 d . . . . .
H22A H 0.5447 0.5882 0.6261 0.069 Uiso 1 1 calc R U . . .
H22B H 0.5581 0.5267 0.5665 0.069 Uiso 1 1 calc R U . . .
H22C H 0.6439 0.5533 0.6458 0.069 Uiso 1 1 calc R U . . .
C23 C 0.3566(3) 0.4066(3) 0.5806(2) 0.0431(9) Uani 1 1 d . . . . .
H23A H 0.3039 0.3400 0.5855 0.065 Uiso 1 1 calc R U . . .
H23B H 0.3485 0.4038 0.5317 0.065 Uiso 1 1 calc R U . . .
H23C H 0.3380 0.4591 0.5956 0.065 Uiso 1 1 calc R U . . .
C24 C 0.5073(4) 0.3466(3) 0.6062(2) 0.0455(10) Uani 1 1 d . . . . .
H24A H 0.5885 0.3656 0.6323 0.068 Uiso 1 1 calc R U . . .
H24B H 0.4914 0.3347 0.5561 0.068 Uiso 1 1 calc R U . . .
H24C H 0.4582 0.2840 0.6175 0.068 Uiso 1 1 calc R U . . .
C25 C 0.2872(3) 0.3173(2) 0.72443(16) 0.0239(6) Uani 1 1 d . . . . .
H25 H 0.2636 0.3643 0.6980 0.029 Uiso 1 1 calc R U . . .
C26 C 0.2036(3) 0.2078(3) 0.6842(2) 0.0373(8) Uani 1 1 d . . . . .
H26A H 0.2095 0.1985 0.6387 0.056 Uiso 1 1 calc R U . . .
H26B H 0.1247 0.1942 0.6774 0.056 Uiso 1 1 calc R U . . .
H26C H 0.2227 0.1604 0.7105 0.056 Uiso 1 1 calc R U . . .
C27 C 0.2805(3) 0.3321(3) 0.79539(18) 0.0363(8) Uani 1 1 d . . . . .
H27A H 0.3043 0.2874 0.8223 0.054 Uiso 1 1 calc R U . . .
H27B H 0.2010 0.3151 0.7897 0.054 Uiso 1 1 calc R U . . .
H27C H 0.3317 0.4036 0.8201 0.054 Uiso 1 1 calc R U . . .
C28 C 0.6740(3) 0.4932(3) 0.83798(17) 0.0291(7) Uani 1 1 d . . . . .
H28 H 0.6104 0.4727 0.8562 0.035 Uiso 1 1 calc R U . . .
C29 C 0.7474(4) 0.6078(3) 0.8613(2) 0.0427(9) Uani 1 1 d . . . . .
H29A H 0.8090 0.6296 0.8428 0.064 Uiso 1 1 calc R U . . .
H29B H 0.7815 0.6266 0.9123 0.064 Uiso 1 1 calc R U . . .
H29C H 0.6994 0.6415 0.8438 0.064 Uiso 1 1 calc R U . . .
C30 C 0.7431(3) 0.4367(3) 0.8661(2) 0.0430(9) Uani 1 1 d . . . . .
H30A H 0.6913 0.3630 0.8539 0.065 Uiso 1 1 calc R U . . .
H30B H 0.7808 0.4593 0.9169 0.065 Uiso 1 1 calc R U . . .
H30C H 0.8017 0.4513 0.8456 0.065 Uiso 1 1 calc R U . . .
C31 C 0.8967(3) -0.0195(3) 0.86454(18) 0.0349(8) Uani 1 1 d . . . . .
C32 C 1.0261(4) 0.0383(3) 0.8793(2) 0.0508(11) Uani 1 1 d . . . . .
H32A H 1.0457 0.0009 0.8494 0.076 Uiso 1 1 calc R U . . .
H32B H 1.0700 0.0441 0.9283 0.076 Uiso 1 1 calc R U . . .
H32C H 1.0454 0.1067 0.8696 0.076 Uiso 1 1 calc R U . . .
C33 C 0.8619(4) -0.1288(3) 0.8768(2) 0.0467(10) Uani 1 1 d . . . . .
H33A H 0.7804 -0.1618 0.8710 0.070 Uiso 1 1 calc R U . . .
H33B H 0.9094 -0.1262 0.9242 0.070 Uiso 1 1 calc R U . . .
H33C H 0.8735 -0.1681 0.8431 0.070 Uiso 1 1 calc R U . . .
C34 C 0.8671(4) 0.0375(3) 0.9132(2) 0.0484(10) Uani 1 1 d . . . . .
H34A H 0.8928 0.1085 0.9077 0.073 Uiso 1 1 calc R U . . .
H34B H 0.9061 0.0365 0.9616 0.073 Uiso 1 1 calc R U . . .
H34C H 0.7835 0.0040 0.9013 0.073 Uiso 1 1 calc R U . . .
C35 C 0.7665(3) 0.1409(2) 0.77253(18) 0.0289(7) Uani 1 1 d . . . . .
H35 H 0.7227 0.1049 0.8015 0.035 Uiso 1 1 calc R U . . .
C36 C 0.6803(4) 0.1339(4) 0.7031(2) 0.0534(11) Uani 1 1 d . . . . .
H36A H 0.7212 0.1657 0.6729 0.080 Uiso 1 1 calc R U . . .
H36B H 0.6375 0.1695 0.7103 0.080 Uiso 1 1 calc R U . . .
H36C H 0.6265 0.0618 0.6810 0.080 Uiso 1 1 calc R U . . .
C37 C 0.8469(4) 0.2510(3) 0.8115(3) 0.0534(12) Uani 1 1 d . . . . .
H37A H 0.8980 0.2523 0.8574 0.080 Uiso 1 1 calc R U . . .
H37B H 0.8015 0.2846 0.8173 0.080 Uiso 1 1 calc R U . . .
H37C H 0.8933 0.2870 0.7851 0.080 Uiso 1 1 calc R U . . .
C38 C 0.8127(3) -0.0813(3) 0.64918(19) 0.0362(8) Uani 1 1 d . . . . .
H38 H 0.7556 -0.0539 0.6363 0.043 Uiso 1 1 calc R U . . .
C39 C 0.9059(5) -0.0237(5) 0.6224(3) 0.083(2) Uani 1 1 d . . . . .
H39A H 0.9369 0.0500 0.6390 0.124 Uiso 1 1 calc R U . . .
H39B H 0.8736 -0.0404 0.5713 0.124 Uiso 1 1 calc R U . . .
H39C H 0.9678 -0.0430 0.6395 0.124 Uiso 1 1 calc R U . . .
C40 C 0.7495(4) -0.1945(3) 0.6166(2) 0.0515(11) Uani 1 1 d . . . . .
H40A H 0.8045 -0.2225 0.6269 0.077 Uiso 1 1 calc R U . . .
H40B H 0.7126 -0.2047 0.5661 0.077 Uiso 1 1 calc R U . . .
H40C H 0.6906 -0.2297 0.6359 0.077 Uiso 1 1 calc R U . . .
I2 I 0.47233(2) 0.13037(2) 0.81380(2) 0.03157(6) Uani 1 1 d . . . . .
I3 I 0.01385(2) 0.38758(2) 0.67505(2) 0.03237(6) Uani 1 1 d . . . . .
I4 I 0.00075(3) 0.76638(2) 0.76671(2) 0.06513(11) Uani 1 1 d . . . . .
N1 N 0.1297(2) 0.7371(2) 0.51971(14) 0.0236(6) Uani 1 1 d . . . . .
N2 N 0.3175(2) 0.9021(2) 0.59568(14) 0.0270(6) Uani 1 1 d D . . . .
N3 N 0.3569(3) 0.7641(2) 0.98726(15) 0.0266(6) Uani 1 1 d . . . . .
N4 N 0.2678(2) 0.5932(2) 0.89614(14) 0.0272(6) Uani 1 1 d D . . . .
N5 N 0.4050(2) 0.3428(2) 0.73044(16) 0.0273(6) Uani 1 1 d . . . . .
N6 N 0.6219(2) 0.4624(2) 0.76149(14) 0.0253(6) Uani 1 1 d . . . . .
N7 N 0.8338(3) 0.0898(2) 0.76327(15) 0.0276(6) Uani 1 1 d . . . . .
N8 N 0.8623(3) -0.0634(2) 0.72585(15) 0.0316(6) Uani 1 1 d D . . . .
Nd1 Nd 0.34984(2) 0.74926(2) 0.75457(2) 0.01677(5) Uani 1 1 d . . . . .
O1 O 0.28101(19) 0.73780(17) 0.63695(11) 0.0264(5) Uani 1 1 d . . . . .
O2 O 0.40094(19) 0.75561(16) 0.87206(11) 0.0249(5) Uani 1 1 d . . . . .
O3 O 0.46861(19) 0.53340(16) 0.73401(12) 0.0277(5) Uani 1 1 d . . . . .
O4 O 0.68511(19) -0.08681(17) 0.76200(13) 0.0306(5) Uani 1 1 d . . . . .
O5 O 0.14881(19) 0.64738(17) 0.73949(12) 0.0290(5) Uani 1 1 d . . . . .
H5A H 0.1035 0.6724 0.7506 0.043 Uiso 1 1 d R U . . .
H5B H 0.1052 0.5775 0.7217 0.043 Uiso 1 1 d R U . . .
O6 O 0.3024(2) 0.56860(18) 0.74108(14) 0.0276(5) Uani 1 1 d . . . . .
O7 O 0.5171(2) 0.73115(19) 0.75288(13) 0.0250(5) Uani 1 1 d . . . . .
O8 O 0.4980(2) 0.91852(18) 0.76165(15) 0.0344(6) Uani 1 1 d D . . . .
O9 O 0.2779(2) 0.87207(17) 0.76983(13) 0.0325(5) Uani 1 1 d . . . . .
H9D H 0.3201 0.9439 0.7772 0.049 Uiso 1 1 d R U . . .
H9E H 0.2036 0.8553 0.7694 0.049 Uiso 1 1 d R U . . .
O10 O 0.8136(3) 0.4920(3) 0.7083(2) 0.0643(9) Uani 1 1 d G . . . .
H10D H 0.8513 0.4640 0.6962 0.096 Uiso 1 1 d G U . . .
H10E H 0.8544 0.5582 0.7183 0.096 Uiso 1 1 d G U . . .
P1 P 0.26253(7) 0.77862(6) 0.57127(4) 0.02053(16) Uani 1 1 d . . . . .
P2 P 0.38152(7) 0.70462(6) 0.93132(4) 0.02148(16) Uani 1 1 d . . . . .
P3 P 0.49434(7) 0.44808(6) 0.71648(4) 0.02109(16) Uani 1 1 d . . . . .
P4 P 0.81090(7) -0.02463(6) 0.77582(4) 0.02355(17) Uani 1 1 d . . . . .
H7D H 0.518(3) 0.680(3) 0.7451(19) 0.024(10) Uiso 1 1 d . . . . .
H7E H 0.586(4) 0.783(4) 0.759(2) 0.052(13) Uiso 1 1 d . . . . .
H6D H 0.244(4) 0.528(3) 0.724(2) 0.034(12) Uiso 1 1 d . . . . .
H6E H 0.358(4) 0.552(3) 0.739(2) 0.048(12) Uiso 1 1 d . . . . .
H8A H 0.561(2) 0.925(3) 0.764(2) 0.047(12) Uiso 1 1 d D . . . .
H8B H 0.504(4) 0.974(2) 0.776(2) 0.057(14) Uiso 1 1 d D . . . .
H6 H 0.670(3) 0.472(3) 0.7438(19) 0.027(9) Uiso 1 1 d . . . . .
H8C H 0.892(3) -0.102(2) 0.7424(18) 0.029(10) Uiso 1 1 d D . . . .
H5C H 0.428(3) 0.304(3) 0.7436(18) 0.023(9) Uiso 1 1 d . . . . .
H2 H 0.365(3) 0.932(3) 0.6372(12) 0.036(11) Uiso 1 1 d D . . . .
H3 H 0.404(3) 0.792(3) 1.0236(19) 0.016(9) Uiso 1 1 d . . . . .
H1 H 0.110(3) 0.705(2) 0.4825(18) 0.011(8) Uiso 1 1 d . . . . .
H7 H 0.886(3) 0.121(3) 0.754(2) 0.029(10) Uiso 1 1 d . . . . .
H4 H 0.250(3) 0.570(3) 0.8533(11) 0.028(9) Uiso 1 1 d D . . . .

loop_
_atom_site_aniso_label
_atom_site_aniso_U_11
_atom_site_aniso_U_22
_atom_site_aniso_U_33
_atom_site_aniso_U_23
_atom_site_aniso_U_13
_atom_site_aniso_U_12
C1 0.0230(16) 0.0293(17) 0.0226(16) 0.0072(13) 0.0085(13) 0.0129(13)
C2 0.0263(17) 0.0328(18) 0.0225(16) 0.0061(13) 0.0102(13) 0.0103(14)
C3 0.053(2) 0.0328(19) 0.045(2) 0.0129(16) 0.0262(19) 0.0246(18)
C4 0.0277(18) 0.060(2) 0.0297(18) 0.0121(17) 0.0118(15) 0.0242(18)
C5 0.0205(16) 0.044(2) 0.0284(17) 0.0054(15) 0.0086(14) 0.0114(15)
C6 0.031(2) 0.053(3) 0.056(3) 0.018(2) 0.0205(19) 0.0064(19)
C7 0.0243(18) 0.054(2) 0.047(2) 0.0021(19) 0.0062(16) 0.0206(18)
C8 0.0298(17) 0.0241(16) 0.0282(17) 0.0054(13) 0.0078(14) 0.0143(14)
C9 0.048(2) 0.0239(18) 0.057(3) 0.0146(17) 0.021(2) 0.0126(17)
C10 0.049(2) 0.042(2) 0.041(2) -0.0001(17) 0.0129(18) 0.0280(19)
C11 0.0292(17) 0.0296(17) 0.0225(16) 0.0043(13) 0.0062(13) 0.0180(14)
C12 0.042(2) 0.048(2) 0.0333(19) 0.0050(16) 0.0119(16) 0.0320(19)
C13 0.041(2) 0.0353(19) 0.0262(17) 0.0087(15) 0.0052(15) 0.0211(17)
C14 0.0290(18) 0.0352(19) 0.038(2) 0.0037(16) 0.0058(15) 0.0146(16)
C15 0.0342(19) 0.0367(19) 0.0320(18) 0.0025(15) 0.0106(15) 0.0227(16)
C16 0.056(3) 0.037(2) 0.056(3) 0.0060(19) 0.014(2) 0.030(2)
C17 0.048(2) 0.054(3) 0.049(2) 0.0033(19) 0.024(2) 0.031(2)
C18 0.0308(18) 0.0299(17) 0.0254(17) 0.0050(13) 0.0128(14) 0.0121(15)
C19 0.039(2) 0.0325(19) 0.042(2) 0.0110(16) 0.0147(17) 0.0142(17)
C20 0.031(2) 0.037(2) 0.050(2) 0.0026(17) 0.0104(17) 0.0125(17)
C21 0.0288(18) 0.0345(19) 0.0291(18) 0.0050(14) 0.0106(14) 0.0138(15)
C22 0.042(2) 0.050(2) 0.036(2) 0.0150(18) 0.0153(18) 0.0107(19)
C23 0.034(2) 0.054(2) 0.033(2) 0.0133(18) 0.0069(16) 0.0169(18)
C24 0.043(2) 0.049(2) 0.041(2) -0.0102(18) 0.0163(18) 0.0206(19)
C25 0.0207(15) 0.0216(15) 0.0294(17) 0.0047(13) 0.0087(13) 0.0105(13)
C26 0.0306(19) 0.0257(18) 0.046(2) -0.0006(16) 0.0090(17) 0.0097(15)
C27 0.0316(19) 0.045(2) 0.0300(18) 0.0031(16) 0.0103(15) 0.0166(17)
C28 0.0246(17) 0.0357(18) 0.0283(17) 0.0080(14) 0.0102(14) 0.0148(15)
C29 0.042(2) 0.040(2) 0.039(2) -0.0028(17) 0.0105(18) 0.0161(18)
C30 0.039(2) 0.051(2) 0.045(2) 0.0224(19) 0.0126(18) 0.0270(19)
C31 0.039(2) 0.037(2) 0.0305(18) 0.0065(15) 0.0080(16) 0.0235(17)
C32 0.038(2) 0.054(3) 0.042(2) -0.0001(19) -0.0035(18) 0.019(2)
C33 0.058(3) 0.050(2) 0.046(2) 0.0195(19) 0.020(2) 0.037(2)
C34 0.072(3) 0.056(3) 0.030(2) 0.0095(18) 0.016(2) 0.043(2)
C35 0.0377(19) 0.0249(16) 0.0321(18) 0.0121(14) 0.0190(15) 0.0165(15)
C36 0.062(3) 0.077(3) 0.044(2) 0.031(2) 0.023(2) 0.048(3)
C37 0.065(3) 0.026(2) 0.078(3) 0.010(2) 0.044(3) 0.017(2)
C38 0.0324(19) 0.036(2) 0.0352(19) -0.0032(15) 0.0138(16) 0.0113(16)
C39 0.058(3) 0.098(4) 0.045(3) -0.007(3) 0.030(2) -0.011(3)
C40 0.040(2) 0.043(2) 0.052(3) -0.0109(19) 0.0016(19) 0.0156(19)
I2 0.03858(13) 0.02240(11) 0.03198(12) 0.00008(9) 0.00899(10) 0.01623(10)
I3 0.02011(11) 0.03216(12) 0.03253(12) -0.00489(9) 0.00375(9) 0.00692(9)
I4 0.04188(16) 0.05029(17) 0.1260(3) 0.01506(18) 0.04400(18) 0.03281(14)
N1 0.0212(14) 0.0271(14) 0.0170(13) 0.0009(11) 0.0057(11) 0.0079(11)
N2 0.0252(14) 0.0232(14) 0.0214(14) 0.0022(11) 0.0007(11) 0.0072(12)
N3 0.0319(16) 0.0321(15) 0.0166(14) -0.0001(12) 0.0047(13) 0.0194(13)
N4 0.0336(16) 0.0274(14) 0.0160(13) 0.0015(11) 0.0092(12) 0.0103(12)
N5 0.0233(14) 0.0235(14) 0.0422(17) 0.0119(12) 0.0129(12) 0.0160(12)
N6 0.0221(14) 0.0330(15) 0.0281(14) 0.0058(12) 0.0120(12) 0.0173(12)
N7 0.0230(14) 0.0234(14) 0.0340(16) 0.0050(12) 0.0156(13) 0.0051(12)
N8 0.0290(15) 0.0341(16) 0.0331(16) 0.0000(13) 0.0123(13) 0.0160(13)
Nd1 0.01832(8) 0.01799(9) 0.01870(9) 0.00575(6) 0.00863(6) 0.01112(7)
O1 0.0264(12) 0.0303(12) 0.0203(11) 0.0091(9) 0.0072(9) 0.0120(10)
O2 0.0323(12) 0.0255(11) 0.0193(11) 0.0055(9) 0.0101(9) 0.0151(10)
O3 0.0232(11) 0.0212(11) 0.0434(14) 0.0044(10) 0.0142(10) 0.0134(9)
O4 0.0234(12) 0.0224(11) 0.0476(14) 0.0052(10) 0.0154(11) 0.0105(10)
O5 0.0226(11) 0.0262(12) 0.0455(14) 0.0075(10) 0.0177(11) 0.0144(10)
O6 0.0158(12) 0.0198(12) 0.0464(15) 0.0016(10) 0.0099(11) 0.0092(11)
O7 0.0214(12) 0.0174(11) 0.0407(14) 0.0064(10) 0.0151(10) 0.0104(10)
O8 0.0251(13) 0.0194(12) 0.0639(17) 0.0044(11) 0.0226(12) 0.0111(10)
O9 0.0306(13) 0.0238(12) 0.0531(15) 0.0088(11) 0.0220(12) 0.0169(10)
O10 0.0422(18) 0.061(2) 0.094(3) 0.0029(19) 0.0376(18) 0.0202(16)
P1 0.0184(4) 0.0223(4) 0.0184(4) 0.0062(3) 0.0061(3) 0.0077(3)
P2 0.0266(4) 0.0227(4) 0.0172(4) 0.0038(3) 0.0074(3) 0.0138(3)
P3 0.0194(4) 0.0208(4) 0.0270(4) 0.0043(3) 0.0091(3) 0.0125(3)
P4 0.0202(4) 0.0231(4) 0.0275(4) 0.0020(3) 0.0098(3) 0.0100(3)

loop_
_atom_type_symbol
_atom_type_description
_atom_type_scat_dispersion_real
_atom_type_scat_dispersion_imag
_atom_type_scat_source
C C 0.0033 0.0016 'International Tables Vol C Tables 4.2.6.8 and 6.1.1.4'
H H 0.0000 0.0000 'International Tables Vol C Tables 4.2.6.8 and 6.1.1.4'
I I -0.4742 1.8119 'International Tables Vol C Tables 4.2.6.8 and 6.1.1.4'
N N 0.0061 0.0033 'International Tables Vol C Tables 4.2.6.8 and 6.1.1.4'
Nd Nd -0.1943 3.0179 'International Tables Vol C Tables 4.2.6.8 and 6.1.1.4'
O O 0.0106 0.0060 'International Tables Vol C Tables 4.2.6.8 and 6.1.1.4'
P P 0.1023 0.0942 'International Tables Vol C Tables 4.2.6.8 and 6.1.1.4'

loop_
_geom_angle_atom_site_label_1
_geom_angle_atom_site_label_2
_geom_angle_atom_site_label_3
_geom_angle
_geom_angle_site_symmetry_1
_geom_angle_site_symmetry_3
C2 C1 C3 109.8(3) . .
C2 C1 C4 109.6(3) . .
C3 C1 C4 110.1(3) . .
C2 C1 P1 111.5(2) . .
C3 C1 P1 109.0(2) . .
C4 C1 P1 106.8(2) . .
C1 C2 H2A 109.5 . .
C1 C2 H2B 109.5 . .
H2A C2 H2B 109.5 . .
C1 C2 H2C 109.5 . .
H2A C2 H2C 109.5 . .
H2B C2 H2C 109.5 . .
C1 C3 H3A 109.5 . .
C1 C3 H3B 109.5 . .
H3A C3 H3B 109.5 . .
C1 C3 H3C 109.5 . .
H3A C3 H3C 109.5 . .
H3B C3 H3C 109.5 . .
C1 C4 H4A 109.5 . .
C1 C4 H4B 109.5 . .
H4A C4 H4B 109.5 . .
C1 C4 H4C 109.5 . .
H4A C4 H4C 109.5 . .
H4B C4 H4C 109.5 . .
N1 C5 C6 110.4(3) . .
N1 C5 C7 109.7(3) . .
C6 C5 C7 111.6(3) . .
N1 C5 H5 108.3 . .
C6 C5 H5 108.3 . .
C7 C5 H5 108.3 . .
C5 C6 H6A 109.5 . .
C5 C6 H6B 109.5 . .
H6A C6 H6B 109.5 . .
C5 C6 H6C 109.5 . .
H6A C6 H6C 109.5 . .
H6B C6 H6C 109.5 . .
C5 C7 H7A 109.5 . .
C5 C7 H7B 109.5 . .
H7A C7 H7B 109.5 . .
C5 C7 H7C 109.5 . .
H7A C7 H7C 109.5 . .
H7B C7 H7C 109.5 . .
N2 C8 C10 110.2(3) . .
N2 C8 C9 110.6(3) . .
C10 C8 C9 110.5(3) . .
N2 C8 H8 108.5 . .
C10 C8 H8 108.5 . .
C9 C8 H8 108.5 . .
C8 C9 H9A 109.5 . .
C8 C9 H9B 109.5 . .
H9A C9 H9B 109.5 . .
C8 C9 H9C 109.5 . .
H9A C9 H9C 109.5 . .
H9B C9 H9C 109.5 . .
C8 C10 H10A 109.5 . .
C8 C10 H10B 109.5 . .
H10A C10 H10B 109.5 . .
C8 C10 H10C 109.5 . .
H10A C10 H10C 109.5 . .
H10B C10 H10C 109.5 . .
C13 C11 C14 110.7(3) . .
C13 C11 C12 109.5(3) . .
C14 C11 C12 109.3(3) . .
C13 C11 P2 110.8(2) . .
C14 C11 P2 109.9(2) . .
C12 C11 P2 106.7(2) . .
C11 C12 H12A 109.5 . .
C11 C12 H12B 109.5 . .
H12A C12 H12B 109.5 . .
C11 C12 H12C 109.5 . .
H12A C12 H12C 109.5 . .
H12B C12 H12C 109.5 . .
C11 C13 H13A 109.5 . .
C11 C13 H13B 109.5 . .
H13A C13 H13B 109.5 . .
C11 C13 H13C 109.5 . .
H13A C13 H13C 109.5 . .
H13B C13 H13C 109.5 . .
C11 C14 H14A 109.5 . .
C11 C14 H14B 109.5 . .
H14A C14 H14B 109.5 . .
C11 C14 H14C 109.5 . .
H14A C14 H14C 109.5 . .
H14B C14 H14C 109.5 . .
N3 C15 C16 111.5(3) . .
N3 C15 C17 109.4(3) . .
C16 C15 C17 112.0(3) . .
N3 C15 H15 107.9 . .
C16 C15 H15 107.9 . .
C17 C15 H15 107.9 . .
C15 C16 H16A 109.5 . .
C15 C16 H16B 109.5 . .
H16A C16 H16B 109.5 . .
C15 C16 H16C 109.5 . .
H16A C16 H16C 109.5 . .
H16B C16 H16C 109.5 . .
C15 C17 H17A 109.5 . .
C15 C17 H17B 109.5 . .
H17A C17 H17B 109.5 . .
C15 C17 H17C 109.5 . .
H17A C17 H17C 109.5 . .
H17B C17 H17C 109.5 . .
N4 C18 C20 110.9(3) . .
N4 C18 C19 110.9(3) . .
C20 C18 C19 110.2(3) . .
N4 C18 H18 108.2 . .
C20 C18 H18 108.2 . .
C19 C18 H18 108.2 . .
C18 C19 H19A 109.5 . .
C18 C19 H19B 109.5 . .
H19A C19 H19B 109.5 . .
C18 C19 H19C 109.5 . .
H19A C19 H19C 109.5 . .
H19B C19 H19C 109.5 . .
C18 C20 H20A 109.5 . .
C18 C20 H20B 109.5 . .
H20A C20 H20B 109.5 . .
C18 C20 H20C 109.5 . .
H20A C20 H20C 109.5 . .
H20B C20 H20C 109.5 . .
C22 C21 C24 110.7(3) . .
C22 C21 C23 109.4(3) . .
C24 C21 C23 109.2(3) . .
C22 C21 P3 109.3(2) . .
C24 C21 P3 110.9(3) . .
C23 C21 P3 107.3(2) . .
C21 C22 H22A 109.5 . .
C21 C22 H22B 109.5 . .
H22A C22 H22B 109.5 . .
C21 C22 H22C 109.5 . .
H22A C22 H22C 109.5 . .
H22B C22 H22C 109.5 . .
C21 C23 H23A 109.5 . .
C21 C23 H23B 109.5 . .
H23A C23 H23B 109.5 . .
C21 C23 H23C 109.5 . .
H23A C23 H23C 109.5 . .
H23B C23 H23C 109.5 . .
C21 C24 H24A 109.5 . .
C21 C24 H24B 109.5 . .
H24A C24 H24B 109.5 . .
C21 C24 H24C 109.5 . .
H24A C24 H24C 109.5 . .
H24B C24 H24C 109.5 . .
N5 C25 C27 111.4(3) . .
N5 C25 C26 110.8(3) . .
C27 C25 C26 110.0(3) . .
N5 C25 H25 108.2 . .
C27 C25 H25 108.2 . .
C26 C25 H25 108.2 . .
C25 C26 H26A 109.5 . .
C25 C26 H26B 109.5 . .
H26A C26 H26B 109.5 . .
C25 C26 H26C 109.5 . .
H26A C26 H26C 109.5 . .
H26B C26 H26C 109.5 . .
C25 C27 H27A 109.5 . .
C25 C27 H27B 109.5 . .
H27A C27 H27B 109.5 . .
C25 C27 H27C 109.5 . .
H27A C27 H27C 109.5 . .
H27B C27 H27C 109.5 . .
N6 C28 C29 110.8(3) . .
N6 C28 C30 109.2(3) . .
C29 C28 C30 111.8(3) . .
N6 C28 H28 108.3 . .
C29 C28 H28 108.3 . .
C30 C28 H28 108.3 . .
C28 C29 H29A 109.5 . .
C28 C29 H29B 109.5 . .
H29A C29 H29B 109.5 . .
C28 C29 H29C 109.5 . .
H29A C29 H29C 109.5 . .
H29B C29 H29C 109.5 . .
C28 C30 H30A 109.5 . .
C28 C30 H30B 109.5 . .
H30A C30 H30B 109.5 . .
C28 C30 H30C 109.5 . .
H30A C30 H30C 109.5 . .
H30B C30 H30C 109.5 . .
C32 C31 C33 111.3(3) . .
C32 C31 C34 109.3(3) . .
C33 C31 C34 108.6(3) . .
C32 C31 P4 111.4(3) . .
C33 C31 P4 109.4(3) . .
C34 C31 P4 106.7(3) . .
C31 C32 H32A 109.5 . .
C31 C32 H32B 109.5 . .
H32A C32 H32B 109.5 . .
C31 C32 H32C 109.5 . .
H32A C32 H32C 109.5 . .
H32B C32 H32C 109.5 . .
C31 C33 H33A 109.5 . .
C31 C33 H33B 109.5 . .
H33A C33 H33B 109.5 . .
C31 C33 H33C 109.5 . .
H33A C33 H33C 109.5 . .
H33B C33 H33C 109.5 . .
C31 C34 H34A 109.5 . .
C31 C34 H34B 109.5 . .
H34A C34 H34B 109.5 . .
C31 C34 H34C 109.5 . .
H34A C34 H34C 109.5 . .
H34B C34 H34C 109.5 . .
N7 C35 C36 110.7(3) . .
N7 C35 C37 109.9(3) . .
C36 C35 C37 111.9(3) . .
N7 C35 H35 108.1 . .
C36 C35 H35 108.1 . .
C37 C35 H35 108.1 . .
C35 C36 H36A 109.5 . .
C35 C36 H36B 109.5 . .
H36A C36 H36B 109.5 . .
C35 C36 H36C 109.5 . .
H36A C36 H36C 109.5 . .
H36B C36 H36C 109.5 . .
C35 C37 H37A 109.5 . .
C35 C37 H37B 109.5 . .
H37A C37 H37B 109.5 . .
C35 C37 H37C 109.5 . .
H37A C37 H37C 109.5 . .
H37B C37 H37C 109.5 . .
N8 C38 C39 109.9(3) . .
N8 C38 C40 111.0(3) . .
C39 C38 C40 111.7(4) . .
N8 C38 H38 108.0 . .
C39 C38 H38 108.0 . .
C40 C38 H38 108.0 . .
C38 C39 H39A 109.5 . .
C38 C39 H39B 109.5 . .
H39A C39 H39B 109.5 . .
C38 C39 H39C 109.5 . .
H39A C39 H39C 109.5 . .
H39B C39 H39C 109.5 . .
C38 C40 H40A 109.5 . .
C38 C40 H40B 109.5 . .
H40A C40 H40B 109.5 . .
C38 C40 H40C 109.5 . .
H40A C40 H40C 109.5 . .
H40B C40 H40C 109.5 . .
C5 N1 P1 122.7(2) . .
C5 N1 H1 118(2) . .
P1 N1 H1 117(2) . .
C8 N2 P1 127.8(2) . .
C8 N2 H2 112(3) . .
P1 N2 H2 120(3) . .
C15 N3 P2 122.5(2) . .
C15 N3 H3 114(3) . .
P2 N3 H3 120(3) . .
C18 N4 P2 128.8(2) . .
C18 N4 H4 115(3) . .
P2 N4 H4 116(3) . .
C25 N5 P3 125.3(2) . .
C25 N5 H5C 117(3) . .
P3 N5 H5C 118(3) . .
C28 N6 P3 122.9(2) . .
C28 N6 H6 113(3) . .
P3 N6 H6 122(3) . .
C35 N7 P4 125.4(2) . .
C35 N7 H7 117(3) . .
P4 N7 H7 117(3) . .
C38 N8 P4 122.8(2) . .
C38 N8 H8C 116(3) . .
P4 N8 H8C 114(3) . .
O1 Nd1 O2 174.43(8) . .
O1 Nd1 O8 86.27(9) . .
O2 Nd1 O8 97.35(9) . .
O1 Nd1 O5 85.73(8) . .
O2 Nd1 O5 88.90(8) . .
O8 Nd1 O5 145.34(8) . .
O1 Nd1 O6 92.85(8) . .
O2 Nd1 O6 86.72(8) . .
O8 Nd1 O6 143.80(8) . .
O5 Nd1 O6 70.32(8) . .
O1 Nd1 O7 92.58(8) . .
O2 Nd1 O7 92.54(8) . .
O8 Nd1 O7 72.74(8) . .
O5 Nd1 O7 141.28(8) . .
O6 Nd1 O7 71.15(8) . .
O1 Nd1 O9 89.34(8) . .
O2 Nd1 O9 87.75(8) . .
O8 Nd1 O9 72.25(8) . .
O5 Nd1 O9 73.99(8) . .
O6 Nd1 O9 143.95(8) . .
O7 Nd1 O9 144.73(8) . .
P1 O1 Nd1 155.49(14) . .
P2 O2 Nd1 149.49(14) . .
Nd1 O5 H5A 125.4 . .
Nd1 O5 H5B 125.7 . .
H5A O5 H5B 109.0 . .
Nd1 O6 H6D 122(3) . .
Nd1 O6 H6E 117(3) . .
H6D O6 H6E 115(4) . .
Nd1 O7 H7D 125(3) . .
Nd1 O7 H7E 125(3) . .
H7D O7 H7E 110(4) . .
Nd1 O8 H8A 118(3) . .
Nd1 O8 H8B 128(3) . .
H8A O8 H8B 110(5) . .
Nd1 O9 H9D 125.6 . .
Nd1 O9 H9E 125.6 . .
H9D O9 H9E 108.8 . .
H10D O10 H10E 109.5 . .
O1 P1 N1 115.82(14) . .
O1 P1 N2 106.53(14) . .
N1 P1 N2 107.13(15) . .
O1 P1 C1 108.10(14) . .
N1 P1 C1 106.43(15) . .
N2 P1 C1 113.01(15) . .
O2 P2 N3 115.87(14) . .
O2 P2 N4 106.57(13) . .
N3 P2 N4 107.19(16) . .
O2 P2 C11 108.62(15) . .
N3 P2 C11 106.27(15) . .
N4 P2 C11 112.47(15) . .
O3 P3 N6 116.36(14) . .
O3 P3 N5 109.20(14) . .
N6 P3 N5 105.11(15) . .
O3 P3 C21 109.35(15) . .
N6 P3 C21 105.49(15) . .
N5 P3 C21 111.26(16) . .
O4 P4 N8 117.18(15) . .
O4 P4 N7 108.26(14) . .
N8 P4 N7 104.40(16) . .
O4 P4 C31 109.84(16) . .
N8 P4 C31 105.92(16) . .
N7 P4 C31 111.12(16) . .

loop_
_geom_bond_atom_site_label_1
_geom_bond_atom_site_label_2
_geom_bond_distance
_geom_bond_site_symmetry_2
C1 C2 1.530(4) .
C1 C3 1.530(5) .
C1 C4 1.536(5) .
C1 P1 1.814(3) .
C2 H2A 0.9800 .
C2 H2B 0.9800 .
C2 H2C 0.9800 .
C3 H3A 0.9800 .
C3 H3B 0.9800 .
C3 H3C 0.9800 .
C4 H4A 0.9800 .
C4 H4B 0.9800 .
C4 H4C 0.9800 .
C5 N1 1.477(4) .
C5 C6 1.511(5) .
C5 C7 1.518(5) .
C5 H5 1.0000 .
C6 H6A 0.9800 .
C6 H6B 0.9800 .
C6 H6C 0.9800 .
C7 H7A 0.9800 .
C7 H7B 0.9800 .
C7 H7C 0.9800 .
C8 N2 1.471(4) .
C8 C10 1.522(5) .
C8 C9 1.522(5) .
C8 H8 1.0000 .
C9 H9A 0.9800 .
C9 H9B 0.9800 .
C9 H9C 0.9800 .
C10 H10A 0.9800 .
C10 H10B 0.9800 .
C10 H10C 0.9800 .
C11 C13 1.531(5) .
C11 C14 1.531(5) .
C11 C12 1.540(4) .
C11 P2 1.818(3) .
C12 H12A 0.9800 .
C12 H12B 0.9800 .
C12 H12C 0.9800 .
C13 H13A 0.9800 .
C13 H13B 0.9800 .
C13 H13C 0.9800 .
C14 H14A 0.9800 .
C14 H14B 0.9800 .
C14 H14C 0.9800 .
C15 N3 1.478(4) .
C15 C16 1.513(5) .
C15 C17 1.525(5) .
C15 H15 1.0000 .
C16 H16A 0.9800 .
C16 H16B 0.9800 .
C16 H16C 0.9800 .
C17 H17A 0.9800 .
C17 H17B 0.9800 .
C17 H17C 0.9800 .
C18 N4 1.461(4) .
C18 C20 1.520(5) .
C18 C19 1.523(5) .
C18 H18 1.0000 .
C19 H19A 0.9800 .
C19 H19B 0.9800 .
C19 H19C 0.9800 .
C20 H20A 0.9800 .
C20 H20B 0.9800 .
C20 H20C 0.9800 .
C21 C22 1.531(5) .
C21 C24 1.534(5) .
C21 C23 1.542(5) .
C21 P3 1.820(3) .
C22 H22A 0.9800 .
C22 H22B 0.9800 .
C22 H22C 0.9800 .
C23 H23A 0.9800 .
C23 H23B 0.9800 .
C23 H23C 0.9800 .
C24 H24A 0.9800 .
C24 H24B 0.9800 .
C24 H24C 0.9800 .
C25 N5 1.466(4) .
C25 C27 1.514(5) .
C25 C26 1.523(4) .
C25 H25 1.0000 .
C26 H26A 0.9800 .
C26 H26B 0.9800 .
C26 H26C 0.9800 .
C27 H27A 0.9800 .
C27 H27B 0.9800 .
C27 H27C 0.9800 .
C28 N6 1.471(4) .
C28 C29 1.511(5) .
C28 C30 1.520(5) .
C28 H28 1.0000 .
C29 H29A 0.9800 .
C29 H29B 0.9800 .
C29 H29C 0.9800 .
C30 H30A 0.9800 .
C30 H30B 0.9800 .
C30 H30C 0.9800 .
C31 C32 1.532(6) .
C31 C33 1.537(5) .
C31 C34 1.538(5) .
C31 P4 1.820(4) .
C32 H32A 0.9800 .
C32 H32B 0.9800 .
C32 H32C 0.9800 .
C33 H33A 0.9800 .
C33 H33B 0.9800 .
C33 H33C 0.9800 .
C34 H34A 0.9800 .
C34 H34B 0.9800 .
C34 H34C 0.9800 .
C35 N7 1.469(4) .
C35 C36 1.512(5) .
C35 C37 1.517(5) .
C35 H35 1.0000 .
C36 H36A 0.9800 .
C36 H36B 0.9800 .
C36 H36C 0.9800 .
C37 H37A 0.9800 .
C37 H37B 0.9800 .
C37 H37C 0.9800 .
C38 N8 1.475(5) .
C38 C39 1.504(6) .
C38 C40 1.515(5) .
C38 H38 1.0000 .
C39 H39A 0.9800 .
C39 H39B 0.9800 .
C39 H39C 0.9800 .
C40 H40A 0.9800 .
C40 H40B 0.9800 .
C40 H40C 0.9800 .
N1 P1 1.617(3) .
N1 H1 0.79(3) .
N2 P1 1.629(3) .
N2 H2 0.849(19) .
N3 P2 1.622(3) .
N3 H3 0.77(4) .
N4 P2 1.635(3) .
N4 H4 0.851(18) .
N5 P3 1.635(3) .
N5 H5C 0.79(4) .
N6 P3 1.622(3) .
N6 H6 0.82(4) .
N7 P4 1.634(3) .
N7 H7 0.77(4) .
N8 P4 1.630(3) .
N8 H8C 0.849(18) .
Nd1 O1 2.285(2) .
Nd1 O2 2.294(2) .
Nd1 O8 2.430(2) .
Nd1 O5 2.436(2) .
Nd1 O6 2.441(2) .
Nd1 O7 2.443(2) .
Nd1 O9 2.457(2) .
O1 P1 1.507(2) .
O2 P2 1.510(2) .
O3 P3 1.503(2) .
O4 P4 1.500(2) .
O5 H5A 0.9266 .
O5 H5B 0.9266 .
O6 H6D 0.73(4) .
O6 H6E 0.91(5) .
O7 H7D 0.77(4) .
O7 H7E 0.90(5) .
O8 H8A 0.817(19) .
O8 H8B 0.825(19) .
O9 H9D 0.9446 .
O9 H9E 0.9441 .
O10 H10D 0.8700 .
O10 H10E 0.8699 .

loop_
_geom_hbond_atom_site_label_D
_geom_hbond_atom_site_label_H
_geom_hbond_atom_site_label_A
_geom_hbond_distance_DH
_geom_hbond_distance_HA
_geom_hbond_distance_DA
_geom_hbond_angle_DHA
_geom_hbond_site_symmetry_A
C2 H2A I3 0.98 3.10 4.061(3) 165.6 2_566
C30 H30A I2 0.98 3.31 4.273(4) 167.0 .
C33 H33C I4 0.98 3.10 4.028(4) 159.4 1_645
C37 H37C I3 0.98 3.29 4.263(4) 171.4 1_655
O5 H5A I4 0.93 2.44 3.353(2) 167.7 .
O5 H5B I3 0.93 2.52 3.442(2) 171.7 .
O9 H9D I2 0.94 2.54 3.469(2) 166.7 1_565
O9 H9E I4 0.94 2.52 3.444(2) 165.8 .
O10 H10D I3 0.87 3.04 3.897(3) 171.0 1_655
O10 H10E I4 0.87 2.77 3.639(3) 172.5 1_655
O7 H7D O3 0.77(4) 1.95(4) 2.683(3) 159(4) .
O7 H7E O4 0.90(5) 1.81(5) 2.655(3) 155(4) 1_565
O6 H6D I3 0.73(4) 2.75(5) 3.472(3) 172(4) .
O6 H6E O3 0.91(5) 1.69(5) 2.600(3) 174(4) .
O8 H8A O4 0.817(19) 1.81(2) 2.614(3) 169(5) 1_565
O8 H8B I2 0.825(19) 2.64(2) 3.453(2) 167(4) 1_565
N6 H6 O10 0.82(4) 2.24(4) 3.055(4) 172(3) .
N8 H8C I4 0.849(18) 2.90(2) 3.730(3) 166(3) 1_645
N5 H5C I2 0.79(4) 3.19(4) 3.956(3) 165(3) .
N3 H3 I2 0.77(4) 3.14(4) 3.880(3) 161(3) 2_667
N1 H1 I3 0.79(3) 3.08(3) 3.834(3) 162(3) 2_566

loop_
_geom_torsion_atom_site_label_1
_geom_torsion_atom_site_label_2
_geom_torsion_atom_site_label_3
_geom_torsion_atom_site_label_4
_geom_torsion
_geom_torsion_site_symmetry_1
_geom_torsion_site_symmetry_2
_geom_torsion_site_symmetry_3
_geom_torsion_site_symmetry_4
C6 C5 N1 P1 -101.9(3) . . . .
C7 C5 N1 P1 134.7(3) . . . .
C10 C8 N2 P1 117.8(3) . . . .
C9 C8 N2 P1 -119.7(3) . . . .
C16 C15 N3 P2 -100.1(3) . . . .
C17 C15 N3 P2 135.5(3) . . . .
C20 C18 N4 P2 113.7(3) . . . .
C19 C18 N4 P2 -123.5(3) . . . .
C27 C25 N5 P3 -103.2(3) . . . .
C26 C25 N5 P3 134.2(3) . . . .
C29 C28 N6 P3 -93.5(3) . . . .
C30 C28 N6 P3 142.9(3) . . . .
C36 C35 N7 P4 -100.5(3) . . . .
C37 C35 N7 P4 135.4(3) . . . .
C39 C38 N8 P4 127.5(4) . . . .
C40 C38 N8 P4 -108.3(3) . . . .
Nd1 O1 P1 N1 -124.3(3) . . . .
Nd1 O1 P1 N2 -5.3(4) . . . .
Nd1 O1 P1 C1 116.5(3) . . . .
C5 N1 P1 O1 47.2(3) . . . .
C5 N1 P1 N2 -71.5(3) . . . .
C5 N1 P1 C1 167.4(3) . . . .
C8 N2 P1 O1 -156.8(3) . . . .
C8 N2 P1 N1 -32.2(3) . . . .
C8 N2 P1 C1 84.7(3) . . . .
C2 C1 P1 O1 -178.1(2) . . . .
C3 C1 P1 O1 60.6(3) . . . .
C4 C1 P1 O1 -58.3(3) . . . .
C2 C1 P1 N1 56.9(3) . . . .
C3 C1 P1 N1 -64.4(3) . . . .
C4 C1 P1 N1 176.6(2) . . . .
C2 C1 P1 N2 -60.4(3) . . . .
C3 C1 P1 N2 178.2(2) . . . .
C4 C1 P1 N2 59.3(3) . . . .
Nd1 O2 P2 N3 -122.5(3) . . . .
Nd1 O2 P2 N4 -3.3(3) . . . .
Nd1 O2 P2 C11 118.1(3) . . . .
C15 N3 P2 O2 49.6(3) . . . .
C15 N3 P2 N4 -69.2(3) . . . .
C15 N3 P2 C11 170.3(3) . . . .
C18 N4 P2 O2 -154.7(3) . . . .
C18 N4 P2 N3 -30.1(3) . . . .
C18 N4 P2 C11 86.4(3) . . . .
C13 C11 P2 O2 -175.3(2) . . . .
C14 C11 P2 O2 62.0(3) . . . .
C12 C11 P2 O2 -56.3(3) . . . .
C13 C11 P2 N3 59.3(3) . . . .
C14 C11 P2 N3 -63.3(3) . . . .
C12 C11 P2 N3 178.4(2) . . . .
C13 C11 P2 N4 -57.6(3) . . . .
C14 C11 P2 N4 179.7(2) . . . .
C12 C11 P2 N4 61.4(3) . . . .
C28 N6 P3 O3 48.5(3) . . . .
C28 N6 P3 N5 -72.5(3) . . . .
C28 N6 P3 C21 169.9(3) . . . .
C25 N5 P3 O3 29.8(3) . . . .
C25 N5 P3 N6 155.3(3) . . . .
C25 N5 P3 C21 -91.0(3) . . . .
C22 C21 P3 O3 57.8(3) . . . .
C24 C21 P3 O3 -179.9(2) . . . .
C23 C21 P3 O3 -60.8(3) . . . .
C22 C21 P3 N6 -68.1(3) . . . .
C24 C21 P3 N6 54.3(3) . . . .
C23 C21 P3 N6 173.4(2) . . . .
C22 C21 P3 N5 178.5(3) . . . .
C24 C21 P3 N5 -59.2(3) . . . .
C23 C21 P3 N5 59.9(3) . . . .
C38 N8 P4 O4 54.8(3) . . . .
C38 N8 P4 N7 -64.9(3) . . . .
C38 N8 P4 C31 177.7(3) . . . .
C35 N7 P4 O4 28.6(3) . . . .
C35 N7 P4 N8 154.1(3) . . . .
C35 N7 P4 C31 -92.1(3) . . . .
C32 C31 P4 O4 176.8(3) . . . .
C33 C31 P4 O4 53.3(3) . . . .
C34 C31 P4 O4 -64.0(3) . . . .
C32 C31 P4 N8 49.3(3) . . . .
C33 C31 P4 N8 -74.1(3) . . . .
C34 C31 P4 N8 168.5(3) . . . .
C32 C31 P4 N7 -63.5(3) . . . .
C33 C31 P4 N7 173.1(3) . . . .
C34 C31 P4 N7 55.7(3) . . . .
